data_4071192
loop_
_publ_author_name
'Azoulay, Jason D.'
'Itigaki, Koji'
'Wu, Guang'
'Bazan, Guillermo C.'

_publ_section_title
;
 Influence of Steric and Electronic Perturbations on the Polymerization
 Activities of \a-Iminocarboxamide Nickel Complexes
;
_journal_issue 10
_journal_name_full Organometallics
_journal_page_first 2273
_journal_paper_doi 10.1021/om8000263
_journal_volume 27
_journal_year 2008
_chemical_formula_sum 'C42 H55 N2 Ni O P'
_chemical_formula_weight 693.56
_chemical_name_systematic
; 
 ? 
;
_space_group_IT_number 14
_symmetry_cell_setting monoclinic
_symmetry_space_group_name_Hall '-P 2yn'
_symmetry_space_group_name_H-M 'P 1 21/n 1'
_atom_sites_solution_hydrogens geom
_atom_sites_solution_primary direct
_atom_sites_solution_secondary difmap
_audit_creation_method SHELXL-97
_cell_angle_alpha 90.00
_cell_angle_beta 93.662(2)
_cell_angle_gamma 90.00
_cell_formula_units_Z 4
_cell_length_a 9.9429(7)
_cell_length_b 25.4501(19)
_cell_length_c 15.2227(11)
_cell_measurement_temperature 150(2)
_cell_volume 3844.2(5)
_computing_structure_refinement 'SHELXL-97 (Sheldrick, 1997)'
_computing_structure_solution 'SHELXS-97 (Sheldrick, 1990)'
_diffrn_ambient_temperature 150(2)
_diffrn_measured_fraction_theta_full 0.986
_diffrn_measured_fraction_theta_max 0.986
_diffrn_measurement_device_type 'ccd area detector'
_diffrn_measurement_method 'omega scan'
_diffrn_radiation_monochromator graphite
_diffrn_radiation_source 'fine-focus sealed tube'
_diffrn_radiation_type MoK\a
_diffrn_radiation_wavelength 0.71073
_diffrn_reflns_av_R_equivalents 0.0695
_diffrn_reflns_av_sigmaI/netI 0.0926
_diffrn_reflns_limit_h_max 12
_diffrn_reflns_limit_h_min -12
_diffrn_reflns_limit_k_max 31
_diffrn_reflns_limit_k_min -31
_diffrn_reflns_limit_l_max 19
_diffrn_reflns_limit_l_min -19
_diffrn_reflns_number 31209
_diffrn_reflns_theta_full 26.37
_diffrn_reflns_theta_max 26.37
_diffrn_reflns_theta_min 2.09
_exptl_absorpt_coefficient_mu 0.579
_exptl_absorpt_correction_T_max 0.280
_exptl_absorpt_correction_T_min 0.224
_exptl_absorpt_correction_type empirical
_exptl_absorpt_process_details 'psi scan'
_exptl_crystal_colour red
_exptl_crystal_density_diffrn 1.198
_exptl_crystal_density_method 'not measured'
_exptl_crystal_description cube
_exptl_crystal_F_000 1488
_exptl_crystal_size_max 0.2
_exptl_crystal_size_mid 0.15
_exptl_crystal_size_min 0.15
_refine_diff_density_max 1.057
_refine_diff_density_min -0.360
_refine_diff_density_rms 0.087
_refine_ls_extinction_method none
_refine_ls_goodness_of_fit_ref 1.451
_refine_ls_hydrogen_treatment mixed
_refine_ls_matrix_type full
_refine_ls_number_parameters 435
_refine_ls_number_reflns 7759
_refine_ls_number_restraints 12
_refine_ls_restrained_S_all 1.452
_refine_ls_R_factor_all 0.1315
_refine_ls_R_factor_gt 0.0682
_refine_ls_shift/su_max 0.001
_refine_ls_shift/su_mean 0.000
_refine_ls_structure_factor_coef Fsqd
_refine_ls_weighting_details 'calc w=1/[\s^2^(Fo^2^)+(0.0400P)^2^+0.0000P] where P=(Fo^2^+2Fc^2^)/3'
_refine_ls_weighting_scheme calc
_refine_ls_wR_factor_gt 0.1465
_refine_ls_wR_factor_ref 0.1573
_reflns_number_gt 3854
_reflns_number_total 7759
_reflns_threshold_expression >2sigma(I)
_cod_data_source_file om8000263-file002.cif
_cod_data_source_block ppm3
_cod_original_sg_symbol_H-M p2(1)/n
_cod_database_code 4071192

loop_
_symmetry_equiv_pos_as_xyz
'x, y, z'
'-x+1/2, y+1/2, -z+1/2'
'-x, -y, -z'
'x-1/2, -y-1/2, z-1/2'

loop_
_atom_site_label
_atom_site_type_symbol
_atom_site_fract_x
_atom_site_fract_y
_atom_site_fract_z
_atom_site_U_iso_or_equiv
_atom_site_adp_type
_atom_site_occupancy
_atom_site_symmetry_multiplicity
_atom_site_calc_flag
_atom_site_refinement_flags
C1 C 0.4390(4) 0.80243(18) 0.2352(2) 0.0409(11) Uani 1 1 d .
C2 C 0.4185(4) 0.84918(17) 0.2907(2) 0.0403(11) Uani 1 1 d .
C3 C 0.5099(4) 0.71611(17) 0.2207(2) 0.0380(10) Uani 1 1 d .
C33 C 0.4266(4) 0.67342(18) 0.2396(2) 0.0408(11) Uani 1 1 d .
C5 C 0.4442(4) 0.62727(18) 0.1958(3) 0.0449(11) Uani 1 1 d .
H5 H 0.3881 0.5990 0.2065 0.054 Uiso 1 1 calc R
C6 C 0.5432(5) 0.6209(2) 0.1356(3) 0.0584(13) Uani 1 1 d .
H6 H 0.5534 0.5891 0.1069 0.070 Uiso 1 1 calc R
C7 C 0.6241(5) 0.6623(2) 0.1198(3) 0.0604(14) Uani 1 1 d .
H7 H 0.6911 0.6582 0.0805 0.072 Uiso 1 1 calc R
C8 C 0.6099(4) 0.71129(19) 0.1610(3) 0.0505(12) Uani 1 1 d .
C9 C 0.3202(4) 0.6799(2) 0.3053(3) 0.0504(13) Uani 1 1 d .
C10 C 0.2836(5) 0.62954(19) 0.3518(3) 0.0746(16) Uani 1 1 d .
H10A H 0.2356 0.6066 0.3107 0.112 Uiso 1 1 calc R
H10B H 0.2278 0.6377 0.3991 0.112 Uiso 1 1 calc R
H10C H 0.3644 0.6125 0.3750 0.112 Uiso 1 1 calc R
C11 C 0.1927(4) 0.7060(2) 0.2648(3) 0.0781(17) Uani 1 1 d .
H11A H 0.2165 0.7373 0.2341 0.117 Uiso 1 1 calc R
H11B H 0.1347 0.7151 0.3106 0.117 Uiso 1 1 calc R
H11C H 0.1466 0.6822 0.2243 0.117 Uiso 1 1 calc R
C12 C 0.7063(5) 0.7559(2) 0.1445(4) 0.0661(16) Uani 1 1 d .
C13 C 0.8399(6) 0.7478(2) 0.1935(3) 0.093(2) Uani 1 1 d .
H13A H 0.8265 0.7414 0.2545 0.140 Uiso 1 1 calc R
H13B H 0.8944 0.7786 0.1882 0.140 Uiso 1 1 calc R
H13C H 0.8843 0.7181 0.1694 0.140 Uiso 1 1 calc R
C14 C 0.7277(5) 0.7646(3) 0.0469(4) 0.115(3) Uani 1 1 d .
H14A H 0.7684 0.7983 0.0393 0.173 Uiso 1 1 calc R
H14B H 0.6424 0.7632 0.0137 0.173 Uiso 1 1 calc R
H14C H 0.7857 0.7376 0.0266 0.173 Uiso 1 1 calc R
C15 C 0.4875(4) 0.85283(16) 0.3809(2) 0.0395(11) Uani 1 1 d .
C16 C 0.6244(4) 0.84198(16) 0.3882(3) 0.0489(12) Uani 1 1 d .
H16 H 0.6675 0.8323 0.3382 0.059 Uiso 1 1 calc R
C17 C 0.6974(5) 0.84513(18) 0.4672(4) 0.0677(16) Uani 1 1 d .
H17 H 0.7895 0.8382 0.4705 0.081 Uiso 1 1 calc R
C18 C 0.6345(7) 0.85862(18) 0.5417(4) 0.0756(19) Uani 1 1 d .
H18 H 0.6838 0.8618 0.5954 0.091 Uiso 1 1 calc R
C19 C 0.4977(6) 0.86733(17) 0.5358(3) 0.0640(15) Uani 1 1 d .
H19 H 0.4540 0.8743 0.5867 0.077 Uiso 1 1 calc R
C20 C 0.4240(5) 0.86604(16) 0.4560(2) 0.0479(12) Uani 1 1 d .
H20 H 0.3325 0.8740 0.4527 0.057 Uiso 1 1 calc R
C21 C 0.2888(4) 0.92773(17) 0.3056(2) 0.0401(11) Uani 1 1 d .
C22 C 0.3688(4) 0.97063(17) 0.3292(2) 0.0403(11) Uani 1 1 d .
C23 C 0.3154(5) 1.00753(17) 0.3845(3) 0.0484(12) Uani 1 1 d .
H23 H 0.3671 1.0365 0.4025 0.058 Uiso 1 1 calc R
C24 C 0.1890(5) 1.00214(18) 0.4130(3) 0.0510(12) Uani 1 1 d .
H24 H 0.1568 1.0269 0.4514 0.061 Uiso 1 1 calc R
C25 C 0.1094(5) 0.96106(19) 0.3858(3) 0.0575(13) Uani 1 1 d .
H25 H 0.0224 0.9586 0.4045 0.069 Uiso 1 1 calc R
C26 C 0.1562(4) 0.92282(19) 0.3309(3) 0.0502(12) Uani 1 1 d .
C27 C 0.5090(5) 0.97995(19) 0.2970(3) 0.0452(12) Uani 1 1 d .
C28 C 0.6153(4) 0.98384(17) 0.3742(3) 0.0567(13) Uani 1 1 d .
H28A H 0.5974 1.0142 0.4090 0.085 Uiso 1 1 calc R
H28B H 0.7031 0.9869 0.3519 0.085 Uiso 1 1 calc R
H28C H 0.6118 0.9529 0.4099 0.085 Uiso 1 1 calc R
C29 C 0.5113(5) 1.02999(19) 0.2423(3) 0.0671(15) Uani 1 1 d .
H29A H 0.4518 1.0261 0.1905 0.101 Uiso 1 1 calc R
H29B H 0.6013 1.0363 0.2254 0.101 Uiso 1 1 calc R
H29C H 0.4823 1.0591 0.2765 0.101 Uiso 1 1 calc R
C30 C 0.0670(5) 0.8759(2) 0.3017(4) 0.0701(17) Uani 1 1 d .
C31 C 0.0819(6) 0.8308(2) 0.3667(4) 0.094(2) Uani 1 1 d .
H31A H 0.1723 0.8175 0.3680 0.141 Uiso 1 1 calc R
H31B H 0.0198 0.8034 0.3490 0.141 Uiso 1 1 calc R
H31C H 0.0630 0.8431 0.4242 0.141 Uiso 1 1 calc R
C32 C -0.0804(5) 0.8921(3) 0.2838(5) 0.147(3) Uani 1 1 d .
H32A H -0.1298 0.8637 0.2554 0.221 Uiso 1 1 calc R
H32B H -0.0851 0.9225 0.2463 0.221 Uiso 1 1 calc R
H32C H -0.1188 0.9003 0.3384 0.221 Uiso 1 1 calc R
C4 C 0.2078(4) 0.93740(16) 0.1004(2) 0.0406(11) Uani 1 1 d .
C40 C 0.3719(6) 0.7961(2) -0.0375(3) 0.0918(19) Uani 1 1 d .
H40A H 0.3373 0.7765 -0.0878 0.138 Uiso 1 1 calc R
H40B H 0.3996 0.7724 0.0092 0.138 Uiso 1 1 calc R
H40C H 0.4478 0.8167 -0.0531 0.138 Uiso 1 1 calc R
C41 C 0.1022(5) 0.7934(2) -0.0033(3) 0.0900(19) Uani 1 1 d .
H41A H 0.0222 0.8115 0.0120 0.135 Uiso 1 1 calc R
H41B H 0.1224 0.7657 0.0382 0.135 Uiso 1 1 calc R
H41C H 0.0879 0.7788 -0.0613 0.135 Uiso 1 1 calc R
C42 C 0.2044(5) 0.87970(19) -0.0960(3) 0.0734(16) Uani 1 1 d .
H42A H 0.2820 0.9005 -0.1074 0.110 Uiso 1 1 calc R
H42B H 0.1302 0.9024 -0.0854 0.110 Uiso 1 1 calc R
H42C H 0.1810 0.8578 -0.1461 0.110 Uiso 1 1 calc R
C34A C 0.2759(7) 0.9778(3) 0.0471(5) 0.0492(7) Uiso 0.498(2) 1 d PD
C35A C 0.2123(8) 1.0196(3) 0.0004(5) 0.0492(7) Uiso 0.498(2) 1 d PD
C36A C 0.2830(8) 1.0578(3) -0.0448(5) 0.0492(7) Uiso 0.498(2) 1 d PD
C37A C 0.4245(8) 1.0548(3) -0.0465(5) 0.0492(7) Uiso 0.498(2) 1 d PD
C38A C 0.4884(9) 1.0142(3) 0.0010(6) 0.0492(7) Uiso 0.498(2) 1 d PD
C39A C 0.4163(7) 0.9760(3) 0.0432(5) 0.0492(7) Uiso 0.498(2) 1 d PD
C34B C 0.0746(8) 0.9476(3) 0.1151(5) 0.0492(7) Uiso 0.502(2) 1 d PD
C35B C 0.0426(8) 0.9884(3) 0.1740(5) 0.0492(7) Uiso 0.502(2) 1 d PD
C36B C -0.0917(7) 1.0039(3) 0.1838(5) 0.0492(7) Uiso 0.502(2) 1 d PD
C37B C -0.1973(8) 0.9783(3) 0.1367(5) 0.0492(7) Uiso 0.502(2) 1 d PD
C38B C -0.1725(8) 0.9364(3) 0.0786(5) 0.0492(7) Uiso 0.502(2) 1 d PD
C39B C -0.0357(7) 0.9217(3) 0.0704(5) 0.0492(7) Uiso 0.502(2) 1 d PD
H9 H 0.362(3) 0.7066(12) 0.351(2) 0.030(9) Uiso 1 1 d .
H12 H 0.656(5) 0.7891(19) 0.148(3) 0.090(18) Uiso 1 1 d .
H27 H 0.529(3) 0.9548(13) 0.263(2) 0.018(10) Uiso 1 1 d .
H30 H 0.103(4) 0.8652(14) 0.247(2) 0.041(11) Uiso 1 1 d .
N1 N 0.4997(3) 0.76306(14) 0.2711(2) 0.0381(8) Uani 1 1 d .
N2 N 0.3380(3) 0.88454(14) 0.25411(19) 0.0377(9) Uani 1 1 d .
Ni Ni 0.28968(5) 0.86961(2) 0.12892(3) 0.0444(2) Uani 1 1 d .
O O 0.3834(3) 0.80569(12) 0.15539(17) 0.0615(9) Uani 1 1 d .
P P 0.24205(12) 0.83927(5) -0.00126(7) 0.0504(4) Uani 1 1 d .

loop_
_atom_site_aniso_label
_atom_site_aniso_U_11
_atom_site_aniso_U_22
_atom_site_aniso_U_33
_atom_site_aniso_U_23
_atom_site_aniso_U_13
_atom_site_aniso_U_12
C1 0.029(2) 0.065(3) 0.029(2) -0.003(2) 0.0066(19) 0.005(2)
C2 0.031(2) 0.060(3) 0.030(2) 0.009(2) 0.0049(19) -0.004(2)
C3 0.034(3) 0.051(3) 0.029(2) 0.004(2) 0.0002(19) 0.011(2)
C33 0.030(2) 0.060(3) 0.030(2) -0.001(2) -0.0098(19) -0.001(2)
C5 0.040(3) 0.053(3) 0.041(2) 0.002(2) -0.006(2) -0.010(2)
C6 0.062(3) 0.061(4) 0.051(3) -0.003(3) -0.005(3) 0.009(3)
C7 0.051(3) 0.074(4) 0.059(3) 0.014(3) 0.027(3) 0.011(3)
C8 0.045(3) 0.054(3) 0.054(3) 0.011(3) 0.015(2) 0.015(3)
C9 0.037(3) 0.078(4) 0.036(2) -0.013(2) -0.002(2) -0.015(3)
C10 0.075(4) 0.085(4) 0.067(3) -0.006(3) 0.025(3) -0.042(3)
C11 0.040(3) 0.135(5) 0.059(3) -0.027(3) 0.008(3) 0.004(3)
C12 0.062(4) 0.057(4) 0.084(4) 0.005(3) 0.046(3) 0.014(3)
C13 0.116(5) 0.098(5) 0.061(3) 0.012(3) -0.029(4) -0.052(4)
C14 0.056(4) 0.184(7) 0.103(5) 0.086(5) -0.009(3) -0.028(4)
C15 0.038(3) 0.049(3) 0.031(2) 0.0062(19) -0.004(2) -0.010(2)
C16 0.043(3) 0.041(3) 0.060(3) 0.006(2) -0.016(2) -0.007(2)
C17 0.068(4) 0.049(3) 0.080(4) 0.004(3) -0.040(3) -0.009(3)
C18 0.111(5) 0.048(3) 0.060(4) 0.018(3) -0.055(4) -0.022(3)
C19 0.113(5) 0.051(3) 0.027(2) 0.008(2) -0.005(3) -0.025(3)
C20 0.063(3) 0.048(3) 0.032(2) 0.004(2) -0.002(2) -0.023(2)
C21 0.038(3) 0.054(3) 0.027(2) -0.004(2) 0.0016(19) 0.007(2)
C22 0.039(3) 0.051(3) 0.030(2) 0.005(2) 0.001(2) 0.008(2)
C23 0.057(3) 0.046(3) 0.041(3) 0.000(2) 0.001(2) 0.002(2)
C24 0.051(3) 0.061(3) 0.043(3) -0.010(2) 0.013(2) 0.010(3)
C25 0.037(3) 0.079(4) 0.057(3) -0.015(3) 0.009(2) 0.002(3)
C26 0.029(3) 0.076(4) 0.045(3) -0.020(2) 0.007(2) -0.002(2)
C27 0.045(3) 0.046(3) 0.045(3) 0.002(2) 0.008(2) 0.005(2)
C28 0.051(3) 0.051(3) 0.068(3) 0.010(2) 0.003(3) -0.002(2)
C29 0.061(3) 0.070(4) 0.072(3) 0.027(3) 0.022(3) 0.003(3)
C30 0.027(3) 0.108(5) 0.076(4) -0.041(4) 0.011(3) 0.002(3)
C31 0.089(5) 0.114(5) 0.084(4) -0.034(4) 0.037(4) -0.060(4)
C32 0.033(3) 0.194(7) 0.214(8) -0.133(7) 0.003(4) -0.003(4)
C4 0.037(3) 0.048(3) 0.037(2) 0.009(2) 0.003(2) 0.002(2)
C40 0.095(4) 0.129(5) 0.052(3) -0.024(3) 0.005(3) 0.030(4)
C41 0.089(4) 0.115(5) 0.063(3) 0.016(3) -0.014(3) -0.029(4)
C42 0.092(4) 0.082(4) 0.044(3) 0.005(3) -0.012(3) -0.014(3)
N1 0.0268(19) 0.053(2) 0.0347(18) 0.0091(18) 0.0018(15) 0.0007(18)
N2 0.0221(18) 0.067(3) 0.0239(16) -0.0033(17) 0.0035(14) 0.0041(17)
Ni 0.0394(3) 0.0648(4) 0.0284(3) -0.0021(3) -0.0023(2) 0.0117(3)
O 0.069(2) 0.085(2) 0.0290(16) -0.0080(15) -0.0100(15) 0.0375(18)
P 0.0391(7) 0.0796(10) 0.0317(6) -0.0009(6) -0.0022(5) 0.0018(7)

loop_
_atom_type_symbol
_atom_type_description
_atom_type_scat_dispersion_real
_atom_type_scat_dispersion_imag
_atom_type_scat_source
C C 0.0033 0.0016 'International Tables Vol C Tables 4.2.6.8 and 6.1.1.4'
H H 0.0000 0.0000 'International Tables Vol C Tables 4.2.6.8 and 6.1.1.4'
N N 0.0061 0.0033 'International Tables Vol C Tables 4.2.6.8 and 6.1.1.4'
O O 0.0106 0.0060 'International Tables Vol C Tables 4.2.6.8 and 6.1.1.4'
P P 0.1023 0.0942 'International Tables Vol C Tables 4.2.6.8 and 6.1.1.4'
Ni Ni 0.3393 1.1124 'International Tables Vol C Tables 4.2.6.8 and 6.1.1.4'

loop_
_geom_angle_atom_site_label_1
_geom_angle_atom_site_label_2
_geom_angle_atom_site_label_3
_geom_angle
_geom_angle_site_symmetry_1
_geom_angle_site_symmetry_3
N1 C1 O 127.6(4) . .
N1 C1 C2 117.7(4) . .
O C1 C2 114.5(4) . .
N2 C2 C1 114.4(3) . .
N2 C2 C15 125.5(4) . .
C1 C2 C15 120.1(4) . .
C8 C3 C33 121.3(4) . .
C8 C3 N1 120.1(4) . .
C33 C3 N1 118.3(4) . .
C5 C33 C3 117.9(4) . .
C5 C33 C9 122.2(4) . .
C3 C33 C9 119.8(4) . .
C33 C5 C6 122.4(4) . .
C33 C5 H5 118.8 . .
C6 C5 H5 118.8 . .
C7 C6 C5 118.5(5) . .
C7 C6 H6 120.7 . .
C5 C6 H6 120.7 . .
C6 C7 C8 122.1(4) . .
C6 C7 H7 118.9 . .
C8 C7 H7 118.9 . .
C3 C8 C7 117.7(4) . .
C3 C8 C12 121.8(4) . .
C7 C8 C12 120.4(4) . .
C33 C9 C10 114.5(4) . .
C33 C9 C11 112.3(4) . .
C10 C9 C11 109.8(4) . .
C33 C9 H9 104.5(18) . .
C10 C9 H9 109.6(17) . .
C11 C9 H9 105.6(18) . .
C9 C10 H10A 109.5 . .
C9 C10 H10B 109.5 . .
H10A C10 H10B 109.5 . .
C9 C10 H10C 109.5 . .
H10A C10 H10C 109.5 . .
H10B C10 H10C 109.5 . .
C9 C11 H11A 109.5 . .
C9 C11 H11B 109.5 . .
H11A C11 H11B 109.5 . .
C9 C11 H11C 109.5 . .
H11A C11 H11C 109.5 . .
H11B C11 H11C 109.5 . .
C13 C12 C8 111.4(4) . .
C13 C12 C14 109.3(4) . .
C8 C12 C14 113.4(5) . .
C13 C12 H12 122(3) . .
C8 C12 H12 107(3) . .
C14 C12 H12 92(3) . .
C12 C13 H13A 109.5 . .
C12 C13 H13B 109.5 . .
H13A C13 H13B 109.5 . .
C12 C13 H13C 109.5 . .
H13A C13 H13C 109.5 . .
H13B C13 H13C 109.5 . .
C12 C14 H14A 109.5 . .
C12 C14 H14B 109.5 . .
H14A C14 H14B 109.5 . .
C12 C14 H14C 109.5 . .
H14A C14 H14C 109.5 . .
H14B C14 H14C 109.5 . .
C16 C15 C20 118.7(4) . .
C16 C15 C2 116.8(4) . .
C20 C15 C2 124.5(4) . .
C17 C16 C15 121.5(5) . .
C17 C16 H16 119.2 . .
C15 C16 H16 119.2 . .
C18 C17 C16 119.8(5) . .
C18 C17 H17 120.1 . .
C16 C17 H17 120.1 . .
C17 C18 C19 119.2(5) . .
C17 C18 H18 120.4 . .
C19 C18 H18 120.4 . .
C20 C19 C18 121.4(5) . .
C20 C19 H19 119.3 . .
C18 C19 H19 119.3 . .
C19 C20 C15 119.3(5) . .
C19 C20 H20 120.4 . .
C15 C20 H20 120.4 . .
C22 C21 C26 122.3(4) . .
C22 C21 N2 121.9(4) . .
C26 C21 N2 115.8(4) . .
C21 C22 C23 117.1(4) . .
C21 C22 C27 124.1(4) . .
C23 C22 C27 118.8(4) . .
C24 C23 C22 121.4(4) . .
C24 C23 H23 119.3 . .
C22 C23 H23 119.3 . .
C23 C24 C25 120.8(4) . .
C23 C24 H24 119.6 . .
C25 C24 H24 119.6 . .
C24 C25 C26 120.9(4) . .
C24 C25 H25 119.6 . .
C26 C25 H25 119.6 . .
C25 C26 C21 117.5(4) . .
C25 C26 C30 120.8(4) . .
C21 C26 C30 121.7(4) . .
C22 C27 C29 110.6(4) . .
C22 C27 C28 111.2(4) . .
C29 C27 C28 109.4(4) . .
C22 C27 H27 110(2) . .
C29 C27 H27 106(2) . .
C28 C27 H27 110(2) . .
C27 C28 H28A 109.5 . .
C27 C28 H28B 109.5 . .
H28A C28 H28B 109.5 . .
C27 C28 H28C 109.5 . .
H28A C28 H28C 109.5 . .
H28B C28 H28C 109.5 . .
C27 C29 H29A 109.5 . .
C27 C29 H29B 109.5 . .
H29A C29 H29B 109.5 . .
C27 C29 H29C 109.5 . .
H29A C29 H29C 109.5 . .
H29B C29 H29C 109.5 . .
C31 C30 C32 111.9(6) . .
C31 C30 C26 111.6(4) . .
C32 C30 C26 111.7(5) . .
C31 C30 H30 109(2) . .
C32 C30 H30 109(2) . .
C26 C30 H30 103(2) . .
C30 C31 H31A 109.5 . .
C30 C31 H31B 109.5 . .
H31A C31 H31B 109.5 . .
C30 C31 H31C 109.5 . .
H31A C31 H31C 109.5 . .
H31B C31 H31C 109.5 . .
C30 C32 H32A 109.5 . .
C30 C32 H32B 109.5 . .
H32A C32 H32B 109.5 . .
C30 C32 H32C 109.5 . .
H32A C32 H32C 109.5 . .
H32B C32 H32C 109.5 . .
C34B C4 C34A 115.5(5) . .
C34B C4 Ni 121.5(4) . .
C34A C4 Ni 122.2(4) . .
P C40 H40A 109.5 . .
P C40 H40B 109.5 . .
H40A C40 H40B 109.5 . .
P C40 H40C 109.5 . .
H40A C40 H40C 109.5 . .
H40B C40 H40C 109.5 . .
P C41 H41A 109.5 . .
P C41 H41B 109.5 . .
H41A C41 H41B 109.5 . .
P C41 H41C 109.5 . .
H41A C41 H41C 109.5 . .
H41B C41 H41C 109.5 . .
P C42 H42A 109.5 . .
P C42 H42B 109.5 . .
H42A C42 H42B 109.5 . .
P C42 H42C 109.5 . .
H42A C42 H42C 109.5 . .
H42B C42 H42C 109.5 . .
C35A C34A C39A 114.8(7) . .
C35A C34A C4 126.1(6) . .
C39A C34A C4 119.1(6) . .
C34A C35A C36A 123.3(8) . .
C34A C35A C38B 161.4(8) . 3_575
C36A C35A C38B 44.5(4) . 3_575
C38B C36A C37A 153.1(9) 3_575 .
C38B C36A C35A 79.7(7) 3_575 .
C37A C36A C35A 120.1(8) . .
C38B C36A C37B 50.5(5) 3_575 3_575
C37A C36A C37B 112.0(7) . 3_575
C35A C36A C37B 78.7(5) . 3_575
C38A C37A C36A 117.0(8) . .
C38A C37A C39A 43.6(5) . 3_675
C36A C37A C39A 156.6(7) . 3_675
C38A C38A C39A 85.6(13) 3_675 3_675
C38A C38A C39A 61.3(11) 3_675 .
C39A C38A C39A 146.9(7) 3_675 .
C38A C38A C37A 144.6(18) 3_675 .
C39A C38A C37A 84.7(7) 3_675 .
C39A C38A C37A 121.9(8) . .
C38A C39A C38A 33.1(7) 3_675 .
C38A C39A C34A 145.6(9) 3_675 .
C38A C39A C34A 122.7(8) . .
C38A C39A C37A 51.7(5) 3_675 3_675
C38A C39A C37A 80.6(6) . 3_675
C34A C39A C37A 155.2(7) . 3_675
C4 C34B C39B 123.7(6) . .
C4 C34B C35B 119.7(6) . .
C39B C34B C35B 116.5(7) . .
C36B C35B C34B 121.5(7) . .
C35B C36B C37B 120.2(7) . .
C36B C37B C38B 121.1(8) . .
C36B C37B C36A 157.3(7) . 3_575
C38B C37B C36A 40.4(4) . 3_575
C36A C38B C37B 89.1(7) 3_575 .
C36A C38B C39B 148.7(8) 3_575 .
C37B C38B C39B 117.3(7) . .
C36A C38B C35A 55.8(5) 3_575 3_575
C37B C38B C35A 84.4(6) . 3_575
C39B C38B C35A 107.3(7) . 3_575
C34B C39B C38B 123.3(7) . .
C1 N1 C3 118.4(3) . .
C2 N2 C21 120.6(3) . .
C2 N2 Ni 112.6(3) . .
C21 N2 Ni 126.7(2) . .
O Ni C4 175.45(16) . .
O Ni N2 82.79(13) . .
C4 Ni N2 96.75(15) . .
O Ni P 87.95(9) . .
C4 Ni P 92.76(12) . .
N2 Ni P 170.05(11) . .
C1 O Ni 115.1(3) . .
C42 P C40 102.7(2) . .
C42 P C41 103.6(2) . .
C40 P C41 99.5(3) . .
C42 P Ni 123.91(17) . .
C40 P Ni 112.29(17) . .
C41 P Ni 111.72(17) . .

loop_
_geom_bond_atom_site_label_1
_geom_bond_atom_site_label_2
_geom_bond_distance
_geom_bond_site_symmetry_2
C1 N1 1.275(5) .
C1 O 1.304(4) .
C1 C2 1.482(6) .
C2 N2 1.306(5) .
C2 C15 1.497(5) .
C3 C8 1.394(5) .
C3 C33 1.407(5) .
C3 N1 1.427(5) .
C33 C5 1.368(6) .
C33 C9 1.510(6) .
C5 C6 1.396(6) .
C5 H5 0.9300 .
C6 C7 1.356(6) .
C6 H6 0.9300 .
C7 C8 1.406(6) .
C7 H7 0.9300 .
C8 C12 1.517(6) .
C9 C10 1.520(6) .
C9 C11 1.526(6) .
C9 H9 1.04(3) .
C10 H10A 0.9600 .
C10 H10B 0.9600 .
C10 H10C 0.9600 .
C11 H11A 0.9600 .
C11 H11B 0.9600 .
C11 H11C 0.9600 .
C12 C13 1.495(7) .
C12 C14 1.530(7) .
C12 H12 0.99(5) .
C13 H13A 0.9600 .
C13 H13B 0.9600 .
C13 H13C 0.9600 .
C14 H14A 0.9600 .
C14 H14B 0.9600 .
C14 H14C 0.9600 .
C15 C16 1.386(5) .
C15 C20 1.383(6) .
C16 C17 1.367(6) .
C16 H16 0.9300 .
C17 C18 1.373(7) .
C17 H17 0.9300 .
C18 C19 1.376(7) .
C18 H18 0.9300 .
C19 C20 1.378(6) .
C19 H19 0.9300 .
C20 H20 0.9300 .
C21 C22 1.385(5) .
C21 C26 1.402(5) .
C21 N2 1.453(5) .
C22 C23 1.389(5) .
C22 C27 1.526(6) .
C23 C24 1.362(6) .
C23 H23 0.9300 .
C24 C25 1.360(6) .
C24 H24 0.9300 .
C25 C26 1.383(6) .
C25 H25 0.9300 .
C26 C30 1.537(7) .
C27 C29 1.522(6) .
C27 C28 1.532(6) .
C27 H27 0.86(3) .
C28 H28A 0.9600 .
C28 H28B 0.9600 .
C28 H28C 0.9600 .
C29 H29A 0.9600 .
C29 H29B 0.9600 .
C29 H29C 0.9600 .
C30 C31 1.514(7) .
C30 C32 1.530(7) .
C30 H30 0.96(4) .
C31 H31A 0.9600 .
C31 H31B 0.9600 .
C31 H31C 0.9600 .
C32 H32A 0.9600 .
C32 H32B 0.9600 .
C32 H32C 0.9600 .
C4 C34B 1.382(9) .
C4 C34A 1.498(9) .
C4 Ni 1.945(4) .
C40 P 1.808(5) .
C40 H40A 0.9600 .
C40 H40B 0.9600 .
C40 H40C 0.9600 .
C41 P 1.814(5) .
C41 H41A 0.9600 .
C41 H41B 0.9600 .
C41 H41C 0.9600 .
C42 P 1.792(4) .
C42 H42A 0.9600 .
C42 H42B 0.9600 .
C42 H42C 0.9600 .
C34A C35A 1.406(7) .
C34A C39A 1.402(7) .
C35A C36A 1.406(7) .
C35A C38B 1.672(11) 3_575
C36A C38B 1.191(10) 3_575
C36A C37A 1.411(8) .
C36A C37B 1.837(11) 3_575
C37A C38A 1.390(7) .
C37A C39A 1.764(11) 3_675
C38A C38A 0.762(14) 3_675
C38A C39A 1.223(12) 3_675
C38A C39A 1.390(8) .
C39A C38A 1.223(12) 3_675
C39A C37A 1.764(11) 3_675
C34B C39B 1.417(7) .
C34B C35B 1.421(7) .
C35B C36B 1.409(7) .
C36B C37B 1.395(7) .
C37B C38B 1.417(7) .
C37B C36A 1.837(11) 3_575
C38B C36A 1.191(10) 3_575
C38B C39B 1.424(8) .
C38B C35A 1.672(11) 3_575
N2 Ni 1.972(3) .
Ni O 1.905(3) .
Ni P 2.1513(12) .

loop_
_geom_torsion_atom_site_label_1
_geom_torsion_atom_site_label_2
_geom_torsion_atom_site_label_3
_geom_torsion_atom_site_label_4
_geom_torsion
_geom_torsion_site_symmetry_1
_geom_torsion_site_symmetry_4
N1 C1 C2 N2 -169.8(3) . .
O C1 C2 N2 5.8(5) . .
N1 C1 C2 C15 10.1(6) . .
O C1 C2 C15 -174.3(3) . .
C8 C3 C33 C5 -1.8(5) . .
N1 C3 C33 C5 -175.1(3) . .
C8 C3 C33 C9 179.4(4) . .
N1 C3 C33 C9 6.2(5) . .
C3 C33 C5 C6 1.8(6) . .
C9 C33 C5 C6 -179.5(4) . .
C33 C5 C6 C7 -0.4(6) . .
C5 C6 C7 C8 -1.0(7) . .
C33 C3 C8 C7 0.5(6) . .
N1 C3 C8 C7 173.6(4) . .
C33 C3 C8 C12 -175.9(4) . .
N1 C3 C8 C12 -2.8(6) . .
C6 C7 C8 C3 0.9(6) . .
C6 C7 C8 C12 177.4(4) . .
C5 C33 C9 C10 28.5(5) . .
C3 C33 C9 C10 -152.8(4) . .
C5 C33 C9 C11 -97.6(5) . .
C3 C33 C9 C11 81.1(5) . .
C3 C8 C12 C13 100.4(5) . .
C7 C8 C12 C13 -76.0(6) . .
C3 C8 C12 C14 -135.8(5) . .
C7 C8 C12 C14 47.9(6) . .
N2 C2 C15 C16 -131.5(4) . .
C1 C2 C15 C16 48.6(5) . .
N2 C2 C15 C20 48.6(6) . .
C1 C2 C15 C20 -131.3(4) . .
C20 C15 C16 C17 -1.4(6) . .
C2 C15 C16 C17 178.8(4) . .
C15 C16 C17 C18 0.9(7) . .
C16 C17 C18 C19 1.8(7) . .
C17 C18 C19 C20 -4.1(7) . .
C18 C19 C20 C15 3.7(7) . .
C16 C15 C20 C19 -0.9(6) . .
C2 C15 C20 C19 179.0(4) . .
C26 C21 C22 C23 4.2(6) . .
N2 C21 C22 C23 -174.9(3) . .
C26 C21 C22 C27 -174.6(4) . .
N2 C21 C22 C27 6.3(6) . .
C21 C22 C23 C24 -1.1(6) . .
C27 C22 C23 C24 177.7(4) . .
C22 C23 C24 C25 -2.0(6) . .
C23 C24 C25 C26 2.0(7) . .
C24 C25 C26 C21 0.9(7) . .
C24 C25 C26 C30 178.8(5) . .
C22 C21 C26 C25 -4.1(6) . .
N2 C21 C26 C25 175.0(4) . .
C22 C21 C26 C30 178.0(4) . .
N2 C21 C26 C30 -2.9(6) . .
C21 C22 C27 C29 116.7(5) . .
C23 C22 C27 C29 -62.0(5) . .
C21 C22 C27 C28 -121.5(4) . .
C23 C22 C27 C28 59.7(5) . .
C25 C26 C30 C31 -87.9(5) . .
C21 C26 C30 C31 89.9(6) . .
C25 C26 C30 C32 38.2(7) . .
C21 C26 C30 C32 -143.9(5) . .
C34B C4 C34A C35A -10.6(10) . .
Ni C4 C34A C35A 158.9(6) . .
C34B C4 C34A C39A 167.8(7) . .
Ni C4 C34A C39A -22.7(9) . .
C39A C34A C35A C36A -1.8(12) . .
C4 C34A C35A C36A 176.6(7) . .
C39A C34A C35A C38B 42(3) . 3_575
C4 C34A C35A C38B -140(2) . 3_575
C34A C35A C36A C38B 161.8(9) . 3_575
C34A C35A C36A C37A 1.4(13) . .
C38B C35A C36A C37A -160.4(11) 3_575 .
C34A C35A C36A C37B 110.3(8) . 3_575
C38B C35A C36A C37B -51.4(5) 3_575 3_575
C38B C36A C37A C38A -135.7(18) 3_575 .
C35A C36A C37A C38A -2.6(13) . .
C37B C36A C37A C38A -92.0(9) 3_575 .
C38B C36A C37A C39A -106(2) 3_575 3_675
C35A C36A C37A C39A 27(2) . 3_675
C37B C36A C37A C39A -62(2) 3_575 3_675
C36A C37A C38A C38A 89(3) . 3_675
C39A C37A C38A C38A -75(3) 3_675 3_675
C36A C37A C38A C39A 163.3(9) . 3_675
C36A C37A C38A C39A 4.5(13) . .
C39A C37A C38A C39A -158.8(11) 3_675 .
C39A C38A C39A C38A 0.000(5) 3_675 3_675
C37A C38A C39A C38A 139(2) . 3_675
C38A C38A C39A C34A -144.2(15) 3_675 .
C39A C38A C39A C34A -144.2(15) 3_675 .
C37A C38A C39A C34A -5.3(14) . .
C38A C38A C39A C37A 26.5(14) 3_675 3_675
C39A C38A C39A C37A 26.5(14) 3_675 3_675
C37A C38A C39A C37A 165.4(8) . 3_675
C35A C34A C39A C38A -30.8(19) . 3_675
C4 C34A C39A C38A 150.6(13) . 3_675
C35A C34A C39A C38A 3.7(13) . .
C4 C34A C39A C38A -174.9(7) . .
C35A C34A C39A C37A -153.9(14) . 3_675
C4 C34A C39A C37A 28(2) . 3_675
C34A C4 C34B C39B 104.2(9) . .
Ni C4 C34B C39B -65.3(9) . .
C34A C4 C34B C35B -71.7(9) . .
Ni C4 C34B C35B 118.7(7) . .
C4 C34B C35B C36B 173.1(7) . .
C39B C34B C35B C36B -3.1(12) . .
C34B C35B C36B C37B 1.5(13) . .
C35B C36B C37B C38B 0.1(13) . .
C35B C36B C37B C36A -31(2) . 3_575
C36B C37B C38B C36A -162.3(8) . 3_575
C36B C37B C38B C39B 0.1(12) . .
C36A C37B C38B C39B 162.4(11) 3_575 .
C36B C37B C38B C35A -106.5(8) . 3_575
C36A C37B C38B C35A 55.7(5) 3_575 3_575
C4 C34B C39B C38B -172.6(7) . .
C35B C34B C39B C38B 3.4(13) . .
C36A C38B C39B C34B 142.4(15) 3_575 .
C37B C38B C39B C34B -1.9(13) . .
C35A C38B C39B C34B 90.7(9) 3_575 .
O C1 N1 C3 -0.3(6) . .
C2 C1 N1 C3 174.6(3) . .
C8 C3 N1 C1 81.6(5) . .
C33 C3 N1 C1 -105.1(4) . .
C1 C2 N2 C21 168.7(3) . .
C15 C2 N2 C21 -11.1(6) . .
C1 C2 N2 Ni -8.6(4) . .
C15 C2 N2 Ni 171.5(3) . .
C22 C21 N2 C2 77.1(5) . .
C26 C21 N2 C2 -102.0(4) . .
C22 C21 N2 Ni -106.0(4) . .
C26 C21 N2 Ni 74.9(4) . .
C34B C4 Ni O -168.7(16) . .
C34A C4 Ni O 22(2) . .
C34B C4 Ni N2 -84.7(5) . .
C34A C4 Ni N2 106.4(4) . .
C34B C4 Ni P 92.4(4) . .
C34A C4 Ni P -76.5(4) . .
C2 N2 Ni O 7.0(3) . .
C21 N2 Ni O -170.2(3) . .
C2 N2 Ni C4 -168.5(3) . .
C21 N2 Ni C4 14.4(3) . .
C2 N2 Ni P 28.6(7) . .
C21 N2 Ni P -148.5(5) . .
N1 C1 O Ni 175.3(3) . .
C2 C1 O Ni 0.2(4) . .
C4 Ni O C1 80.8(18) . .
N2 Ni O C1 -3.8(3) . .
P Ni O C1 179.9(3) . .
O Ni P C42 -155.5(2) . .
C4 Ni P C42 20.0(3) . .
N2 Ni P C42 -177.0(6) . .
O Ni P C40 -31.3(2) . .
C4 Ni P C40 144.2(2) . .
N2 Ni P C40 -52.8(6) . .
O Ni P C41 79.5(2) . .
C4 Ni P C41 -105.0(2) . .
N2 Ni P C41 58.1(6) . .
